data_7248733
loop_
_publ_author_name
'Oka, Yoshimi'
'Inoue, Katsuya'

_publ_section_title
;
 Time-resolved EPR observation of blue-light-induced radical ion pairs in
 a flavin-Trp dyad.
;
_journal_issue 23
_journal_name_full 'Physical chemistry chemical physics : PCCP'
_journal_page_first 16444
_journal_page_last 16448
_journal_paper_doi 10.1039/d3cp06219h
_journal_volume 26
_journal_year 2024
_chemical_absolute_configuration rmad
_chemical_formula_moiety '3(C2 H6 O S), 0.5(H2 O), C31 H26 N6 O5'
_chemical_formula_sum 'C37 H45 N6 O8.5 S3'
_chemical_formula_weight 805.97
_chemical_name_common (S)-Flavin-Trp(OMe)
_chemical_name_systematic
'(S)-2-Amino-N-(4-(7',8'-dimethylisoalloxazin-10'-yl)phenylcarbonyl)-3-(1H-indol-3-yl)propanoic acid methyl ester'
_space_group_crystal_system triclinic
_space_group_IT_number 1
_space_group_name_Hall 'P 1'
_space_group_name_H-M_alt 'P 1'
_atom_sites_solution_hydrogens mixed
_atom_sites_solution_primary direct
_audit_creation_date 2024-03-14
_audit_creation_method
;
Olex2 1.3-ac4
(compiled 2020.11.27 svn.r5f609507 for Rigaku Oxford Diffraction, GUI svn.r6214)
;
_audit_update_record
;
2024-03-15 deposited with the CCDC.	2024-05-07 downloaded from the CCDC.
;
_cell_angle_alpha 72.4941(7)
_cell_angle_beta 84.3059(8)
_cell_angle_gamma 81.3692(7)
_cell_formula_units_Z 2
_cell_length_a 11.5061(2)
_cell_length_b 13.0272(2)
_cell_length_c 14.0938(2)
_cell_measurement_reflns_used 9860
_cell_measurement_temperature 173
_cell_measurement_theta_max 68.1665
_cell_measurement_theta_min 3.5865
_cell_volume 1988.62(5)
_computing_cell_refinement 'SAINT V8.34A (Bruker AXS Inc., 2013)'
_computing_data_collection 'APEX2 (Bruker AXS, 2006)'
_computing_data_reduction 'SAINT V8.34A (Bruker AXS Inc., 2013)'
_computing_molecular_graphics 'Olex2 1.3-ac4 (Dolomanov et al., 2009)'
_computing_publication_material 'Olex2 1.3-ac4 (Dolomanov et al., 2009)'
_computing_structure_refinement 'SHELXL 2018/3 (Sheldrick, 2015)'
_computing_structure_solution 'SHELXS-1997  (Sheldrick, 2008)'
_diffrn_ambient_temperature 173
_diffrn_detector_area_resol_mean 8.3333
_diffrn_measured_fraction_theta_full 0.979
_diffrn_measured_fraction_theta_max 0.975
_diffrn_measurement_device_type 'Bruker APEXII Ultra CCD area detector'
_diffrn_measurement_method 'Phi and Omega scans'
_diffrn_radiation_type CuK\a
_diffrn_radiation_wavelength 1.54178
_diffrn_reflns_av_R_equivalents 0.0283
_diffrn_reflns_av_unetI/netI 0.0297
_diffrn_reflns_Laue_measured_fraction_full 0.979
_diffrn_reflns_Laue_measured_fraction_max 0.975
_diffrn_reflns_limit_h_max 13
_diffrn_reflns_limit_h_min -13
_diffrn_reflns_limit_k_max 15
_diffrn_reflns_limit_k_min -15
_diffrn_reflns_limit_l_max 16
_diffrn_reflns_limit_l_min -16
_diffrn_reflns_number 45924
_diffrn_reflns_point_group_measured_fraction_full 0.979
_diffrn_reflns_point_group_measured_fraction_max 0.975
_diffrn_reflns_theta_full 66.500
_diffrn_reflns_theta_max 68.283
_diffrn_reflns_theta_min 3.293
_diffrn_source 'Bruker TXS fine-focus rotating anode'
_exptl_absorpt_coefficient_mu 2.201
_exptl_absorpt_correction_T_max 0.94
_exptl_absorpt_correction_T_min 0.83
_exptl_absorpt_correction_type empirical
_exptl_absorpt_process_details 'SADABS (Sheldrick 1996)'
_exptl_crystal_colour orange
_exptl_crystal_colour_primary orange
_exptl_crystal_density_diffrn 1.346
_exptl_crystal_density_method 'not measured'
_exptl_crystal_description plate
_exptl_crystal_F_000 850
_exptl_crystal_size_max 0.200
_exptl_crystal_size_mid 0.050
_exptl_crystal_size_min 0.030
_refine_diff_density_max 0.748
_refine_diff_density_min -0.945
_refine_diff_density_rms 0.067
_refine_ls_abs_structure_details
;
 Flack x determined using 5205 quotients [(I+)-(I-)]/[(I+)+(I-)]
 (Parsons, Flack and Wagner, Acta Cryst. B69 (2013) 249-259).
;
_refine_ls_abs_structure_Flack 0.067(7)
_refine_ls_extinction_method none
_refine_ls_goodness_of_fit_ref 1.042
_refine_ls_hydrogen_treatment constr
_refine_ls_matrix_type full
_refine_ls_number_parameters 1141
_refine_ls_number_reflns 13619
_refine_ls_number_restraints 132
_refine_ls_restrained_S_all 1.046
_refine_ls_R_factor_all 0.0676
_refine_ls_R_factor_gt 0.0614
_refine_ls_shift/su_max 0.001
_refine_ls_shift/su_mean 0.000
_refine_ls_structure_factor_coef Fsqd
_refine_ls_weighting_details 'w=1/[\s^2^(Fo^2^)+(0.1114P)^2^+1.3384P] where P=(Fo^2^+2Fc^2^)/3'
_refine_ls_weighting_scheme calc
_refine_ls_wR_factor_gt 0.1713
_refine_ls_wR_factor_ref 0.1781
_reflns_Friedel_coverage 0.919
_reflns_Friedel_fraction_full 0.905
_reflns_Friedel_fraction_max 0.895
_reflns_number_gt 12256
_reflns_number_total 13619
_reflns_threshold_expression 'I > 2\s(I)'
_cod_data_source_file d3cp06219h2.cif
_cod_data_source_block u140605mas1
_cod_depositor_comments 'Adding full bibliography for 7248733.cif.'
_cod_original_formula_sum 'C37 H45 N6 O8.50 S3'
_cod_database_code 7248733
_shelx_shelxl_version_number 2018/3
_shelx_space_group_comment
;
The symmetry employed for this shelxl refinement is uniquely defined
by the following loop, which should always be used as a source of
symmetry information in preference to the above space-group names.
They are only intended as comments.
;
_shelx_estimated_absorpt_t_max 0.937
_shelx_estimated_absorpt_t_min 0.667
_exptl_absorpt_special_details 'SADABS (Sheldrick 1996)'
_olex2_refinement_description
;
1. Fixed Uiso
 At 1.2 times of:
  All C(H) groups, All C(H,H) groups, All N(H) groups
 At 1.5 times of:
  All C(H,H,H) groups, All S(H,H,H,H) groups
2. Restrained distances
 O17A-H17B
 0.98 with sigma of 0.02
 O17B-H17D
 0.98 with sigma of 0.02
 O17A-H17A
 0.98 with sigma of 0.02
 O17B-H17C
 0.98 with sigma of 0.02
 H17B-H17A
 1.55 with sigma of 0.04
 H17C-H17D
 1.55 with sigma of 0.04
3. Rigid bond restraints
 C67, S3, C68
 with sigma for 1-2 distances of 0.01 and sigma for 1-3 distances of 0.01
 O14A, S4A, C69A, C70A
 with sigma for 1-2 distances of 0.005 and sigma for 1-3 distances of 0.005
 O14B, S4B, C69B, C70B
 with sigma for 1-2 distances of 0.005 and sigma for 1-3 distances of 0.005
 O16A, S6A, C73A, C74A
 with sigma for 1-2 distances of 0.01 and sigma for 1-3 distances of 0.01
 O16B, S6B, C73B, C74B
 with sigma for 1-2 distances of 0.005 and sigma for 1-3 distances of 0.005
4. Uiso/Uaniso restraints and constraints
C67 \\sim S3 \\sim C68: within 2A with sigma of 0.04 and sigma for terminal
atoms of 0.08 within 2A
O14A \\sim S4A \\sim C69A \\sim C70A: within 2A with sigma of 0.02 and sigma
for terminal atoms of 0.04 within 2A
O14B \\sim S4B \\sim C69B \\sim C70B: within 2A with sigma of 0.02 and sigma
for terminal atoms of 0.04 within 2A
O16A \\sim S6A \\sim C73A \\sim C74A: within 2A with sigma of 0.04 and sigma
for terminal atoms of 0.08 within 2A
O16B \\sim S6B \\sim C73B \\sim C74B: within 2A with sigma of 0.02 and sigma
for terminal atoms of 0.04 within 2A
5. Same fragment restrains
{S5A, O15A, C71A, C72A} sigma for 1-2: 0.02, 1-3: 0.04
as in
{S5B, O15B, C71B, C72B}
6. Others
 Sof(O13B)=1-FVAR(1)
 Sof(O13A)=FVAR(1)
 Sof(S4B)=Sof(O14B)=Sof(C69B)=Sof(H69D)=Sof(H69E)=Sof(H69F)=Sof(C70B)=
 Sof(H70D)=Sof(H70E)=Sof(H70F)=1-FVAR(2)
 Sof(S4A)=Sof(O14A)=Sof(C69A)=Sof(H69A)=Sof(H69B)=Sof(H69C)=Sof(C70A)=
 Sof(H70A)=Sof(H70B)=Sof(H70C)=FVAR(2)
 Sof(S5B)=Sof(O15B)=Sof(C71B)=Sof(H71D)=Sof(H71E)=Sof(H71F)=Sof(C72B)=
 Sof(H72D)=Sof(H72E)=Sof(H72F)=1-FVAR(3)
 Sof(S5A)=Sof(O15A)=Sof(C71A)=Sof(H71A)=Sof(H71B)=Sof(H71C)=Sof(C72A)=
 Sof(H72A)=Sof(H72B)=Sof(H72C)=FVAR(3)
 Sof(S6B)=Sof(O16B)=Sof(C73B)=Sof(H73D)=Sof(H73E)=Sof(H73F)=Sof(C74B)=
 Sof(H74D)=Sof(H74E)=Sof(H74F)=1-FVAR(4)
 Sof(S6A)=Sof(O16A)=Sof(C73A)=Sof(H73A)=Sof(H73B)=Sof(H73C)=Sof(C74A)=
 Sof(H74A)=Sof(H74B)=Sof(H74C)=FVAR(4)
 Sof(O17B)=Sof(H17C)=Sof(H17D)=1-FVAR(5)
 Sof(O17A)=Sof(H17A)=Sof(H17B)=FVAR(5)
7.a Ternary CH refined with riding coordinates:
 C1(H1), C32(H32)
7.b Secondary CH2 refined with riding coordinates:
 C21(H21A,H21B), C52(H52A,H52B)
7.c Me refined with riding coordinates:
 C71A(H71A,H71B,H71C), C72A(H72A,H72B,H72C), C71B(H71D,H71E,H71F), C72B(H72D,
 H72E,H72F), C73A(H73A,H73B,H73C), C74A(H74A,H74B,H74C), C73B(H73D,H73E,H73F),
 C74B(H74D,H74E,H74F)
7.d Aromatic/amide H refined with riding coordinates:
 C4(H4), C5(H5), C7(H7), C8(H8), C14(H14), C17(H17), C23(H23), C25(H25),
 C26(H26), C27(H27), C28(H28), C35(H35), C36(H36), C38(H38), C39(H39), C45(H45),
  C48(H48), C54(H54), C56(H56), C57(H57), C58(H58), C59(H59), N1(H1A), N4(H4A),
 N6(H6), N7(H7A), N10(H10), N12(H12)
7.e Idealised Me refined as rotating group:
 C69A(H69A,H69B,H69C), C70A(H70A,H70B,H70C), C69B(H69D,H69E,H69F), C70B(H70D,
 H70E,H70F), C19(H19A,H19B,H19C), C20(H20A,H20B,H20C), C31(H31A,H31B,H31C),
 C50(H50A,H50B,H50C), C51(H51A,H51B,H51C), C62(H62A,H62B,H62C), C63(H63A,H63B,
 H63C), C64(H64A,H64B,H64C), C65(H65A,H65B,H65C), C66(H66A,H66B,H66C), C67(H67A,
 H67B,H67C), C68(H68A,H68B,H68C)
;
_olex2_submission_special_instructions 'No special instructions were received'

loop_
_space_group_symop_operation_xyz
'x, y, z'

loop_
_atom_site_label
_atom_site_type_symbol
_atom_site_fract_x
_atom_site_fract_y
_atom_site_fract_z
_atom_site_U_iso_or_equiv
_atom_site_adp_type
_atom_site_occupancy
_atom_site_site_symmetry_order
_atom_site_calc_flag
_atom_site_refinement_flags_posn
_atom_site_refinement_flags_adp
_atom_site_refinement_flags_occupancy
_atom_site_disorder_assembly
_atom_site_disorder_group
O13A O 0.3437(9) 0.8597(7) 0.0343(6) 0.087(3) Uani 0.789(16) 1 d . . P A 1
O13B O 0.235(3) 0.703(2) 0.158(2) 0.075(11) Uani 0.211(16) 1 d . . P A 2
S4A S 0.1862(5) 0.3337(4) 0.5786(3) 0.0798(17) Uani 0.557(8) 1 d . U P B 3
O14A O 0.174(3) 0.203(2) 0.611(3) 0.077(6) Uani 0.557(8) 1 d . U P B 3
C69A C 0.269(3) 0.344(2) 0.663(2) 0.110(8) Uani 0.557(8) 1 d . U P B 3
H69A H 0.218852 0.360840 0.717816 0.165 Uiso 0.557(8) 1 calc R U P B 3
H69B H 0.318665 0.401270 0.632792 0.165 Uiso 0.557(8) 1 calc R U P B 3
H69C H 0.318955 0.274510 0.688358 0.165 Uiso 0.557(8) 1 calc R U P B 3
C70A C 0.030(3) 0.362(3) 0.643(2) 0.158(12) Uani 0.557(8) 1 d . U P B 3
H70A H 0.014801 0.299289 0.699289 0.236 Uiso 0.557(8) 1 calc R U P B 3
H70B H -0.030674 0.375347 0.594299 0.236 Uiso 0.557(8) 1 calc R U P B 3
H70C H 0.026560 0.426234 0.666018 0.236 Uiso 0.557(8) 1 calc R U P B 3
S4B S 0.1734(6) 0.2733(5) 0.6843(4) 0.082(2) Uani 0.443(8) 1 d . U P B 4
O14B O 0.163(3) 0.225(2) 0.608(3) 0.066(6) Uani 0.443(8) 1 d . U P B 4
C69B C 0.323(3) 0.318(3) 0.661(2) 0.086(7) Uani 0.443(8) 1 d . U P B 4
H69D H 0.381309 0.256316 0.690679 0.128 Uiso 0.443(8) 1 calc R U P B 4
H69E H 0.324951 0.376554 0.689967 0.128 Uiso 0.443(8) 1 calc R U P B 4
H69F H 0.341211 0.343256 0.588567 0.128 Uiso 0.443(8) 1 calc R U P B 4
C70B C 0.089(2) 0.4177(16) 0.6235(16) 0.062(4) Uani 0.443(8) 1 d . U P B 4
H70D H 0.114373 0.442381 0.552668 0.093 Uiso 0.443(8) 1 calc R U P B 4
H70E H 0.107623 0.468844 0.656994 0.093 Uiso 0.443(8) 1 calc R U P B 4
H70F H 0.004488 0.413961 0.630549 0.093 Uiso 0.443(8) 1 calc R U P B 4
S5A S 0.9837(5) 0.5534(5) 0.3585(4) 0.0871(19) Uani 0.518(7) 1 d D . P C 5
O15A O 1.019(2) 0.665(2) 0.334(3) 0.147(16) Uani 0.518(7) 1 d D . P C 5
C71A C 1.088(2) 0.464(3) 0.313(2) 0.131(13) Uani 0.518(7) 1 d D . P C 5
H71A H 1.060647 0.392286 0.330874 0.197 Uiso 0.518(7) 1 calc R U P C 5
H71B H 1.098192 0.491819 0.240269 0.197 Uiso 0.518(7) 1 calc R U P C 5
H71C H 1.163516 0.457127 0.342364 0.197 Uiso 0.518(7) 1 calc R U P C 5
C72A C 0.876(3) 0.564(3) 0.277(3) 0.081(9) Uani 0.518(7) 1 d D . P C 5
H72A H 0.848918 0.493472 0.288816 0.122 Uiso 0.518(7) 1 calc R U P C 5
H72B H 0.809575 0.617068 0.287367 0.122 Uiso 0.518(7) 1 calc R U P C 5
H72C H 0.908881 0.588650 0.208042 0.122 Uiso 0.518(7) 1 calc R U P C 5
S5B S 1.0234(4) 0.6437(4) 0.2311(3) 0.0690(16) Uani 0.482(7) 1 d D . P C 6
O15B O 1.011(2) 0.716(2) 0.297(3) 0.093(9) Uani 0.482(7) 1 d D . P C 6
C71B C 1.134(2) 0.530(2) 0.282(2) 0.113(11) Uani 0.482(7) 1 d D . P C 6
H71D H 1.144804 0.480464 0.240929 0.169 Uiso 0.482(7) 1 calc R U P C 6
H71E H 1.209083 0.557098 0.283039 0.169 Uiso 0.482(7) 1 calc R U P C 6
H71F H 1.108644 0.491346 0.350421 0.169 Uiso 0.482(7) 1 calc R U P C 6
C72B C 0.911(3) 0.563(3) 0.270(4) 0.116(19) Uani 0.482(7) 1 d D . P C 6
H72D H 0.914728 0.513883 0.228606 0.174 Uiso 0.482(7) 1 calc R U P C 6
H72E H 0.918951 0.520373 0.339790 0.174 Uiso 0.482(7) 1 calc R U P C 6
H72F H 0.834552 0.609081 0.263345 0.174 Uiso 0.482(7) 1 calc R U P C 6
S6A S 0.8428(3) 0.0821(3) 0.7905(3) 0.0538(12) Uani 0.580(10) 1 d . U P D 7
O16A O 0.8086(14) 0.0508(15) 0.9009(17) 0.070(4) Uani 0.580(10) 1 d . U P D 7
C73A C 0.9538(19) -0.0024(18) 0.8324(16) 0.110(7) Uani 0.580(10) 1 d . U P D 7
H73A H 1.009773 -0.009445 0.776925 0.165 Uiso 0.580(10) 1 calc R U P D 7
H73B H 0.991888 0.023333 0.878593 0.165 Uiso 0.580(10) 1 calc R U P D 7
H73C H 0.928109 -0.073177 0.867529 0.165 Uiso 0.580(10) 1 calc R U P D 7
C74A C 0.9211(16) 0.1972(13) 0.7625(14) 0.078(5) Uani 0.580(10) 1 d . U P D 7
H74A H 0.944429 0.219374 0.691182 0.117 Uiso 0.580(10) 1 calc R U P D 7
H74B H 0.870225 0.257163 0.779737 0.117 Uiso 0.580(10) 1 calc R U P D 7
H74C H 0.991466 0.178212 0.801130 0.117 Uiso 0.580(10) 1 calc R U P D 7
S6B S 0.9075(8) 0.0874(6) 0.8244(6) 0.082(3) Uani 0.420(10) 1 d . U P D 8
O16B O 0.853(3) 0.033(4) 0.912(3) 0.130(13) Uani 0.420(10) 1 d . U P D 8
C73B C 0.941(3) 0.013(2) 0.743(2) 0.112(10) Uani 0.420(10) 1 d . U P D 8
H73D H 0.979899 0.056261 0.682112 0.168 Uiso 0.420(10) 1 calc R U P D 8
H73E H 0.994210 -0.052463 0.773270 0.168 Uiso 0.420(10) 1 calc R U P D 8
H73F H 0.868819 -0.007424 0.726570 0.168 Uiso 0.420(10) 1 calc R U P D 8
C74B C 1.055(3) 0.088(4) 0.841(2) 0.139(12) Uani 0.420(10) 1 d . U P D 8
H74D H 1.093071 0.127138 0.778103 0.208 Uiso 0.420(10) 1 calc R U P D 8
H74E H 1.060708 0.124348 0.891862 0.208 Uiso 0.420(10) 1 calc R U P D 8
H74F H 1.093544 0.013310 0.862955 0.208 Uiso 0.420(10) 1 calc R U P D 8
O17A O 0.1293(17) 0.627(3) 0.4820(19) 0.182(12) Uani 0.60(2) 1 d D . P E 9
O17B O 1.0189(13) 0.3076(17) 0.4411(13) 0.081(7) Uani 0.40(2) 1 d D . P E 10
C1 C 0.7195(5) 0.0874(4) 0.4810(4) 0.0327(11) Uani 1 1 d . . . . .
H1 H 0.691414 0.018563 0.524206 0.039 Uiso 1 1 calc R U . . .
C2 C 0.7229(5) 0.2664(4) 0.5058(4) 0.0305(12) Uani 1 1 d . . . . .
C3 C 0.6969(5) 0.3309(4) 0.5804(4) 0.0289(11) Uani 1 1 d . . . . .
C4 C 0.6422(7) 0.2913(5) 0.6742(5) 0.0457(15) Uani 1 1 d . . . . .
H4 H 0.614012 0.222690 0.692262 0.055 Uiso 1 1 calc R U . . .
C5 C 0.6286(6) 0.3518(5) 0.7417(5) 0.0434(15) Uani 1 1 d . . . . .
H5 H 0.591435 0.324475 0.805909 0.052 Uiso 1 1 calc R U . . .
C6 C 0.6687(4) 0.4501(4) 0.7154(4) 0.0273(11) Uani 1 1 d . . . . .
C7 C 0.7201(7) 0.4927(5) 0.6230(5) 0.0450(15) Uani 1 1 d . . . . .
H7 H 0.746709 0.562022 0.605373 0.054 Uiso 1 1 calc R U . . .
C8 C 0.7328(7) 0.4329(5) 0.5553(5) 0.0458(16) Uani 1 1 d . . . . .
H8 H 0.766933 0.462536 0.490381 0.055 Uiso 1 1 calc R U . . .
C9 C 0.7485(5) 0.5074(4) 0.8430(4) 0.0266(11) Uani 1 1 d . . . . .
C10 C 0.9423(5) 0.4540(5) 0.8805(4) 0.0337(12) Uani 1 1 d . . . . .
C11 C 0.8233(5) 0.5608(5) 0.9819(4) 0.0312(12) Uani 1 1 d . . . . .
C12 C 0.7241(5) 0.5630(4) 0.9198(4) 0.0288(11) Uani 1 1 d . . . . .
C13 C 0.5307(5) 0.6141(4) 0.8844(4) 0.0272(10) Uani 1 1 d . . . . .
C14 C 0.4202(5) 0.6679(5) 0.9051(5) 0.0362(13) Uani 1 1 d . . . . .
H14 H 0.411518 0.703190 0.955817 0.043 Uiso 1 1 calc R U . . .
C15 C 0.3237(5) 0.6702(5) 0.8526(5) 0.0365(13) Uani 1 1 d . . . . .
C16 C 0.3383(5) 0.6188(4) 0.7766(4) 0.0325(12) Uani 1 1 d . . . . .
C17 C 0.4477(5) 0.5670(4) 0.7540(4) 0.0284(11) Uani 1 1 d . . . . .
H17 H 0.456430 0.533872 0.701743 0.034 Uiso 1 1 calc R U . . .
C18 C 0.5441(5) 0.5634(4) 0.8074(4) 0.0268(11) Uani 1 1 d . . . . .
C19 C 0.2059(6) 0.7275(6) 0.8762(6) 0.0502(17) Uani 1 1 d . . . . .
H19A H 0.214275 0.764942 0.925444 0.075 Uiso 1 1 calc R U . . .
H19B H 0.150254 0.674370 0.903258 0.075 Uiso 1 1 calc R U . . .
H19C H 0.176466 0.780518 0.815235 0.075 Uiso 1 1 calc R U . . .
C20 C 0.2366(5) 0.6181(5) 0.7190(5) 0.0405(14) Uani 1 1 d . . . . .
H20A H 0.265124 0.590909 0.662128 0.061 Uiso 1 1 calc R U . . .
H20B H 0.195994 0.692011 0.694978 0.061 Uiso 1 1 calc R U . . .
H20C H 0.181820 0.570886 0.762189 0.061 Uiso 1 1 calc R U . . .
C21 C 0.6520(5) 0.1202(5) 0.3859(4) 0.0353(12) Uani 1 1 d . . . . .
H21A H 0.676906 0.189059 0.341753 0.042 Uiso 1 1 calc R U . . .
H21B H 0.675199 0.064159 0.350937 0.042 Uiso 1 1 calc R U . . .
C22 C 0.5203(5) 0.1350(4) 0.4005(4) 0.0316(11) Uani 1 1 d . . . . .
C23 C 0.4501(5) 0.1498(5) 0.4804(5) 0.0373(13) Uani 1 1 d . . . . .
H23 H 0.477593 0.150303 0.541624 0.045 Uiso 1 1 calc R U . . .
C24 C 0.3264(5) 0.1598(5) 0.3640(5) 0.0380(13) Uani 1 1 d . . . . .
C25 C 0.2302(6) 0.1723(6) 0.3088(6) 0.0494(16) Uani 1 1 d . . . . .
H25 H 0.152571 0.186603 0.335836 0.059 Uiso 1 1 calc R U . . .
C26 C 0.2497(6) 0.1635(6) 0.2130(6) 0.0516(17) Uani 1 1 d . . . . .
H26 H 0.184547 0.173062 0.173292 0.062 Uiso 1 1 calc R U . . .
C27 C 0.3630(6) 0.1410(5) 0.1738(5) 0.0467(15) Uani 1 1 d . . . . .
H27 H 0.374055 0.132650 0.108663 0.056 Uiso 1 1 calc R U . . .
C28 C 0.4614(5) 0.1304(4) 0.2290(5) 0.0359(12) Uani 1 1 d . . . . .
H28 H 0.538799 0.116720 0.201367 0.043 Uiso 1 1 calc R U . . .
C29 C 0.4430(5) 0.1405(4) 0.3254(4) 0.0332(12) Uani 1 1 d . . . . .
C30 C 0.8526(5) 0.0602(5) 0.4598(5) 0.0406(14) Uani 1 1 d . . . . .
C31 C 0.9936(6) -0.0354(6) 0.3760(7) 0.0572(19) Uani 1 1 d . . . . .
H31A H 1.045058 0.021177 0.364357 0.086 Uiso 1 1 calc R U . . .
H31B H 1.001528 -0.063866 0.318376 0.086 Uiso 1 1 calc R U . . .
H31C H 1.016112 -0.094355 0.435723 0.086 Uiso 1 1 calc R U . . .
C32 C 0.4616(5) 0.7725(4) 0.5024(4) 0.0306(11) Uani 1 1 d . . . . .
H32 H 0.475474 0.719054 0.569248 0.037 Uiso 1 1 calc R U . . .
C33 C 0.4498(5) 0.6170(4) 0.4437(4) 0.0312(11) Uani 1 1 d . . . . .
C34 C 0.4690(5) 0.5657(4) 0.3596(4) 0.0279(11) Uani 1 1 d . . . . .
C35 C 0.5274(6) 0.6108(5) 0.2694(5) 0.0396(14) Uani 1 1 d . . . . .
H35 H 0.559515 0.676729 0.258601 0.047 Uiso 1 1 calc R U . . .
C36 C 0.5396(6) 0.5599(5) 0.1939(5) 0.0404(14) Uani 1 1 d . . . . .
H36 H 0.578725 0.591075 0.131521 0.049 Uiso 1 1 calc R U . . .
C37 C 0.4942(4) 0.4647(4) 0.2118(4) 0.0254(10) Uani 1 1 d . . . . .
C38 C 0.4380(6) 0.4171(5) 0.3003(5) 0.0381(13) Uani 1 1 d . . . . .
H38 H 0.407903 0.350176 0.311065 0.046 Uiso 1 1 calc R U . . .
C39 C 0.4257(6) 0.4689(5) 0.3747(5) 0.0383(13) Uani 1 1 d . . . . .
H39 H 0.386750 0.436791 0.436869 0.046 Uiso 1 1 calc R U . . .
C40 C 0.4177(5) 0.4067(4) 0.0823(4) 0.0280(11) Uani 1 1 d . . . . .
C41 C 0.2216(5) 0.4529(5) 0.0504(5) 0.0366(13) Uani 1 1 d . . . . .
C42 C 0.3443(5) 0.3519(5) -0.0533(4) 0.0339(12) Uani 1 1 d . . . . .
C43 C 0.4432(5) 0.3528(4) 0.0055(4) 0.0292(11) Uani 1 1 d . . . . .
C44 C 0.6361(5) 0.3028(4) 0.0423(4) 0.0298(11) Uani 1 1 d . . . . .
C45 C 0.7473(5) 0.2463(5) 0.0245(5) 0.0345(12) Uani 1 1 d . . . . .
H45 H 0.757064 0.211124 -0.026359 0.041 Uiso 1 1 calc R U . . .
C46 C 0.8404(5) 0.2415(5) 0.0788(5) 0.0359(13) Uani 1 1 d . . . . .
C47 C 0.8250(5) 0.2944(4) 0.1550(4) 0.0314(12) Uani 1 1 d . . . . .
C48 C 0.7175(5) 0.3494(4) 0.1735(4) 0.0296(11) Uani 1 1 d . . . . .
H48 H 0.708174 0.384080 0.224663 0.035 Uiso 1 1 calc R U . . .
C49 C 0.6224(4) 0.3545(4) 0.1177(4) 0.0271(11) Uani 1 1 d . . . . .
C50 C 0.9591(6) 0.1795(7) 0.0585(6) 0.0544(18) Uani 1 1 d . . . . .
H50A H 0.953277 0.148381 0.004162 0.082 Uiso 1 1 calc R U . . .
H50B H 0.981191 0.121126 0.118749 0.082 Uiso 1 1 calc R U . . .
H50C H 1.019081 0.229218 0.039543 0.082 Uiso 1 1 calc R U . . .
C51 C 0.9268(5) 0.2885(6) 0.2163(5) 0.0424(14) Uani 1 1 d . . . . .
H51A H 0.987763 0.328656 0.173929 0.064 Uiso 1 1 calc R U . . .
H51B H 0.959432 0.212515 0.244363 0.064 Uiso 1 1 calc R U . . .
H51C H 0.899645 0.320601 0.270426 0.064 Uiso 1 1 calc R U . . .
C52 C 0.5483(5) 0.8576(4) 0.4818(4) 0.0347(11) Uani 1 1 d . . . . .
H52A H 0.544015 0.903047 0.411617 0.042 Uiso 1 1 calc R U . . .
H52B H 0.523594 0.905645 0.524808 0.042 Uiso 1 1 calc R U . . .
C53 C 0.6732(5) 0.8085(4) 0.5002(5) 0.0358(12) Uani 1 1 d . . . . .
C54 C 0.7539(6) 0.7752(5) 0.4339(6) 0.0450(14) Uani 1 1 d . . . . .
H54 H 0.738362 0.779398 0.367805 0.054 Uiso 1 1 calc R U . . .
C55 C 0.8496(5) 0.7444(5) 0.5694(6) 0.0444(15) Uani 1 1 d . . . . .
C56 C 0.9352(7) 0.7165(6) 0.6411(7) 0.060(2) Uani 1 1 d . . . . .
H56 H 1.013019 0.685756 0.627695 0.072 Uiso 1 1 calc R U . . .
C57 C 0.9012(7) 0.7355(6) 0.7307(7) 0.062(2) Uani 1 1 d . . . . .
H57 H 0.956902 0.718674 0.780337 0.074 Uiso 1 1 calc R U . . .
C58 C 0.7854(8) 0.7794(6) 0.7508(6) 0.0568(19) Uani 1 1 d . . . . .
H58 H 0.765116 0.791813 0.813799 0.068 Uiso 1 1 calc R U . . .
C59 C 0.7005(6) 0.8050(5) 0.6823(5) 0.0444(15) Uani 1 1 d . . . . .
H59 H 0.622210 0.833291 0.697442 0.053 Uiso 1 1 calc R U . . .
C60 C 0.7333(5) 0.7879(4) 0.5902(5) 0.0368(13) Uani 1 1 d . . . . .
C61 C 0.3354(5) 0.8273(5) 0.5024(5) 0.0373(13) Uani 1 1 d . . . . .
C62 C 0.1961(6) 0.9323(6) 0.5824(6) 0.0524(17) Uani 1 1 d . . . . .
H62A H 0.180184 0.985498 0.517639 0.079 Uiso 1 1 calc R U . . .
H62B H 0.192525 0.970015 0.633377 0.079 Uiso 1 1 calc R U . . .
H62C H 0.136933 0.881785 0.599843 0.079 Uiso 1 1 calc R U . . .
C63 C 0.6653(9) -0.1613(7) 1.0571(6) 0.065(2) Uani 1 1 d . . . . .
H63A H 0.723915 -0.223808 1.083714 0.098 Uiso 1 1 calc R U . . .
H63B H 0.694587 -0.118248 0.991712 0.098 Uiso 1 1 calc R U . . .
H63C H 0.591557 -0.186721 1.050154 0.098 Uiso 1 1 calc R U . . .
C64 C 0.7861(9) -0.0603(8) 1.1508(7) 0.072(2) Uani 1 1 d . . . . .
H64A H 0.786044 -0.019009 1.198568 0.108 Uiso 1 1 calc R U . . .
H64B H 0.819049 -0.020004 1.085810 0.108 Uiso 1 1 calc R U . . .
H64C H 0.834090 -0.130858 1.174553 0.108 Uiso 1 1 calc R U . . .
C65 C 0.3710(10) -0.0240(10) 0.7898(9) 0.090(3) Uani 1 1 d . . . . .
H65A H 0.329116 0.048526 0.761272 0.134 Uiso 1 1 calc R U . . .
H65B H 0.332216 -0.058696 0.854187 0.134 Uiso 1 1 calc R U . . .
H65C H 0.370151 -0.067940 0.744410 0.134 Uiso 1 1 calc R U . . .
C66 C 0.4937(10) 0.0690(7) 0.8893(6) 0.073(3) Uani 1 1 d . . . . .
H66A H 0.569777 0.077703 0.909607 0.109 Uiso 1 1 calc R U . . .
H66B H 0.445688 0.034110 0.948307 0.109 Uiso 1 1 calc R U . . .
H66C H 0.452831 0.140333 0.855313 0.109 Uiso 1 1 calc R U . . .
C67 C 0.2806(11) 0.8633(10) 0.2147(8) 0.092(3) Uani 1 1 d . U . . .
H67A H 0.261172 0.942257 0.198988 0.138 Uiso 1 1 calc R U . . .
H67B H 0.363300 0.842739 0.230965 0.138 Uiso 1 1 calc R U . . .
H67C H 0.230170 0.828092 0.271827 0.138 Uiso 1 1 calc R U . . .
C68 C 0.136(2) 0.899(2) 0.0877(15) 0.195(10) Uani 1 1 d . U . . .
H68A H 0.078139 0.855743 0.078152 0.293 Uiso 1 1 calc R U . . .
H68B H 0.148176 0.957489 0.026335 0.293 Uiso 1 1 calc R U . . .
H68C H 0.108167 0.929960 0.142340 0.293 Uiso 1 1 calc R U . . .
N1 N 0.6969(4) 0.1639(4) 0.5388(4) 0.0334(10) Uani 1 1 d . . . . .
H1A H 0.664093 0.141986 0.599390 0.040 Uiso 1 1 calc R U . . .
N2 N 0.6555(4) 0.5104(3) 0.7889(3) 0.0267(9) Uani 1 1 d . . . . .
N3 N 0.8507(4) 0.4561(4) 0.8241(4) 0.0318(10) Uani 1 1 d . . . . .
N4 N 0.9255(4) 0.5066(4) 0.9544(4) 0.0344(10) Uani 1 1 d . . . . .
H4A H 0.987702 0.504509 0.986917 0.041 Uiso 1 1 calc R U . . .
N5 N 0.6219(4) 0.6116(4) 0.9405(3) 0.0300(10) Uani 1 1 d . . . . .
N6 N 0.3325(5) 0.1640(5) 0.4589(4) 0.0447(13) Uani 1 1 d . . . . .
H6 H 0.271899 0.174104 0.499858 0.054 Uiso 1 1 calc R U . . .
N7 N 0.4832(4) 0.7153(3) 0.4266(3) 0.0302(9) Uani 1 1 d . . . . .
H7A H 0.518668 0.745863 0.368835 0.036 Uiso 1 1 calc R U . . .
N8 N 0.5118(4) 0.4088(3) 0.1346(3) 0.0261(9) Uani 1 1 d . . . . .
N9 N 0.3145(4) 0.4559(4) 0.1034(4) 0.0332(10) Uani 1 1 d . . . . .
N10 N 0.2396(4) 0.4022(4) -0.0247(4) 0.0352(11) Uani 1 1 d . . . . .
H10 H 0.177685 0.402588 -0.056880 0.042 Uiso 1 1 calc R U . . .
N11 N 0.5455(4) 0.3043(4) -0.0141(3) 0.0310(10) Uani 1 1 d . . . . .
N12 N 0.8582(5) 0.7356(5) 0.4749(5) 0.0521(14) Uani 1 1 d . . . . .
H12 H 0.921454 0.708630 0.445615 0.063 Uiso 1 1 calc R U . . .
O1 O 0.7658(4) 0.3054(4) 0.4233(3) 0.0458(11) Uani 1 1 d . . . . .
O2 O 1.0405(4) 0.4089(4) 0.8659(4) 0.0493(12) Uani 1 1 d . . . . .
O3 O 0.8143(4) 0.6025(4) 1.0479(4) 0.0482(11) Uani 1 1 d . . . . .
O4 O 0.9274(5) 0.0764(5) 0.5037(6) 0.078(2) Uani 1 1 d . . . . .
O5 O 0.8739(4) 0.0095(4) 0.3898(3) 0.0440(10) Uani 1 1 d . . . . .
O6 O 0.4017(4) 0.5700(4) 0.5242(3) 0.0461(11) Uani 1 1 d . . . . .
O7 O 0.1218(4) 0.4938(4) 0.0661(4) 0.0498(12) Uani 1 1 d . . . . .
O8 O 0.3536(4) 0.3091(4) -0.1198(3) 0.0447(11) Uani 1 1 d . . . . .
O9 O 0.2628(5) 0.8296(5) 0.4459(4) 0.0606(14) Uani 1 1 d . . . . .
O10 O 0.3124(4) 0.8726(4) 0.5768(4) 0.0458(11) Uani 1 1 d . . . . .
O11 O 0.6006(5) -0.1519(4) 1.2385(4) 0.0583(13) Uani 1 1 d . . . . .
O12 O 0.5583(6) 0.0575(5) 0.7094(4) 0.0678(16) Uani 1 1 d . . . . .
S1 S 0.64007(16) -0.08041(12) 1.13912(12) 0.0467(4) Uani 1 1 d . . . . .
S2 S 0.51698(16) -0.01314(12) 0.80691(12) 0.0474(4) Uani 1 1 d . . . . .
S3 S 0.2581(4) 0.8231(3) 0.1144(3) 0.1111(11) Uani 1 1 d . U . . .
H17A H 0.10(2) 0.64(2) 0.417(9) 0.167 Uiso 0.60(2) 1 d D U P E 9
H17B H 0.197(15) 0.669(19) 0.467(17) 0.167 Uiso 0.60(2) 1 d D U P E 9
H17C H 1.03(4) 0.381(13) 0.44(2) 0.167 Uiso 0.40(2) 1 d D U P E 10
H17D H 1.01(4) 0.27(3) 0.513(6) 0.167 Uiso 0.40(2) 1 d D U P E 10

loop_
_atom_site_aniso_label
_atom_site_aniso_U_11
_atom_site_aniso_U_22
_atom_site_aniso_U_33
_atom_site_aniso_U_23
_atom_site_aniso_U_13
_atom_site_aniso_U_12
O13A 0.123(7) 0.091(6) 0.056(5) -0.037(4) 0.054(5) -0.044(5)
O13B 0.10(2) 0.054(15) 0.09(2) -0.044(14) 0.043(16) -0.025(13)
S4A 0.124(4) 0.071(3) 0.044(2) -0.0303(17) -0.010(2) 0.022(2)
O14A 0.066(11) 0.091(8) 0.104(13) -0.080(9) 0.007(10) -0.008(8)
C69A 0.21(2) 0.053(11) 0.092(15) -0.022(10) -0.036(15) -0.056(15)
C70A 0.162(14) 0.19(3) 0.102(18) -0.072(19) -0.006(14) 0.105(19)
S4B 0.111(4) 0.082(4) 0.061(3) -0.045(3) -0.008(3) 0.012(3)
O14B 0.042(9) 0.099(14) 0.076(14) -0.063(13) 0.031(9) -0.016(10)
C69B 0.111(10) 0.10(2) 0.057(12) -0.030(11) -0.063(11) -0.004(9)
C70B 0.077(10) 0.063(8) 0.060(12) -0.033(8) 0.002(8) -0.028(6)
S5A 0.093(4) 0.108(4) 0.064(3) -0.042(3) -0.011(2) 0.013(3)
O15A 0.062(13) 0.29(4) 0.15(3) -0.15(3) 0.021(13) -0.06(2)
C71A 0.100(18) 0.25(4) 0.085(19) -0.10(2) -0.001(14) -0.04(2)
C72A 0.070(13) 0.10(2) 0.067(15) -0.013(13) -0.014(11) 0.003(11)
S5B 0.076(3) 0.078(3) 0.055(3) -0.034(2) -0.003(2) 0.014(2)
O15B 0.062(10) 0.117(14) 0.13(2) -0.096(16) 0.007(11) 0.010(10)
C71B 0.083(16) 0.13(2) 0.10(2) -0.041(17) 0.011(15) 0.058(16)
C72B 0.13(3) 0.08(2) 0.16(4) -0.06(2) -0.06(3) -0.03(2)
S6A 0.0427(19) 0.069(2) 0.058(2) -0.0322(15) -0.0073(14) -0.0035(13)
O16A 0.081(9) 0.077(7) 0.057(6) -0.028(5) 0.022(7) -0.026(6)
C73A 0.106(13) 0.106(12) 0.093(13) -0.017(11) -0.042(10) 0.064(11)
C74A 0.088(11) 0.066(8) 0.072(10) -0.011(7) 0.012(8) -0.009(7)
S6B 0.085(5) 0.092(4) 0.080(5) -0.049(3) 0.021(4) -0.015(3)
O16B 0.14(2) 0.21(3) 0.078(16) -0.085(15) 0.074(19) -0.08(2)
C73B 0.17(2) 0.108(17) 0.100(17) -0.084(14) 0.095(15) -0.095(17)
C74B 0.088(11) 0.27(4) 0.076(18) -0.08(2) 0.026(12) -0.049(19)
O17A 0.090(11) 0.31(3) 0.20(2) -0.15(2) 0.030(12) -0.081(16)
O17B 0.050(8) 0.133(16) 0.068(11) -0.035(9) -0.009(7) -0.026(9)
C1 0.038(3) 0.028(3) 0.038(3) -0.020(2) -0.005(2) 0.000(2)
C2 0.027(2) 0.037(3) 0.035(3) -0.022(2) 0.000(2) -0.004(2)
C3 0.029(3) 0.034(3) 0.029(3) -0.018(2) -0.002(2) -0.002(2)
C4 0.073(4) 0.035(3) 0.037(4) -0.018(3) 0.005(3) -0.022(3)
C5 0.071(4) 0.044(3) 0.024(3) -0.019(2) 0.009(3) -0.021(3)
C6 0.026(2) 0.030(3) 0.031(3) -0.015(2) -0.005(2) -0.0017(19)
C7 0.074(4) 0.038(3) 0.030(3) -0.019(2) 0.015(3) -0.023(3)
C8 0.072(4) 0.044(3) 0.030(3) -0.021(3) 0.019(3) -0.028(3)
C9 0.032(3) 0.025(2) 0.025(3) -0.013(2) -0.003(2) -0.001(2)
C10 0.034(3) 0.039(3) 0.032(3) -0.017(2) -0.006(2) 0.001(2)
C11 0.031(3) 0.037(3) 0.032(3) -0.021(2) -0.006(2) 0.000(2)
C12 0.035(3) 0.026(2) 0.029(3) -0.014(2) -0.005(2) -0.003(2)
C13 0.032(3) 0.030(3) 0.023(3) -0.014(2) -0.001(2) -0.004(2)
C14 0.038(3) 0.040(3) 0.035(3) -0.019(2) 0.000(2) -0.002(2)
C15 0.037(3) 0.039(3) 0.038(3) -0.018(2) -0.004(2) -0.003(2)
C16 0.030(3) 0.036(3) 0.033(3) -0.012(2) -0.006(2) -0.002(2)
C17 0.034(3) 0.029(3) 0.027(3) -0.013(2) -0.003(2) -0.005(2)
C18 0.034(3) 0.021(2) 0.027(3) -0.0097(19) -0.001(2) -0.003(2)
C19 0.034(3) 0.067(4) 0.061(5) -0.042(4) -0.009(3) 0.008(3)
C20 0.031(3) 0.051(4) 0.046(4) -0.023(3) -0.010(3) -0.001(2)
C21 0.033(3) 0.039(3) 0.040(3) -0.022(2) -0.006(2) -0.001(2)
C22 0.038(3) 0.023(2) 0.038(3) -0.015(2) -0.002(2) -0.003(2)
C23 0.033(3) 0.041(3) 0.042(3) -0.020(2) -0.008(2) 0.002(2)
C24 0.037(3) 0.029(3) 0.051(4) -0.019(2) -0.004(3) -0.001(2)
C25 0.035(3) 0.048(4) 0.072(5) -0.027(3) -0.012(3) -0.002(3)
C26 0.045(4) 0.053(4) 0.064(5) -0.023(3) -0.020(3) -0.004(3)
C27 0.059(4) 0.043(3) 0.043(4) -0.013(3) -0.013(3) -0.013(3)
C28 0.042(3) 0.032(3) 0.040(3) -0.018(2) -0.005(2) -0.006(2)
C29 0.037(3) 0.024(2) 0.040(3) -0.012(2) -0.001(2) -0.003(2)
C30 0.038(3) 0.036(3) 0.058(4) -0.028(3) -0.010(3) -0.001(2)
C31 0.040(3) 0.054(4) 0.087(6) -0.038(4) 0.000(3) 0.000(3)
C32 0.036(3) 0.031(3) 0.028(3) -0.016(2) -0.003(2) -0.003(2)
C33 0.032(3) 0.031(3) 0.033(3) -0.015(2) -0.001(2) -0.003(2)
C34 0.032(3) 0.028(2) 0.027(3) -0.014(2) -0.003(2) -0.003(2)
C35 0.054(4) 0.041(3) 0.034(3) -0.022(2) 0.008(3) -0.022(3)
C36 0.054(4) 0.038(3) 0.034(3) -0.018(2) 0.011(3) -0.015(3)
C37 0.026(2) 0.030(2) 0.026(3) -0.018(2) -0.006(2) 0.0034(19)
C38 0.053(3) 0.028(3) 0.038(3) -0.016(2) 0.004(3) -0.009(2)
C39 0.056(4) 0.035(3) 0.029(3) -0.017(2) 0.007(3) -0.013(3)
C40 0.033(3) 0.027(2) 0.028(3) -0.012(2) -0.004(2) -0.004(2)
C41 0.034(3) 0.046(3) 0.035(3) -0.022(3) -0.006(2) 0.001(2)
C42 0.039(3) 0.036(3) 0.031(3) -0.016(2) -0.003(2) -0.002(2)
C43 0.034(3) 0.030(3) 0.024(3) -0.011(2) 0.001(2) -0.004(2)
C44 0.032(3) 0.030(3) 0.031(3) -0.015(2) 0.000(2) -0.002(2)
C45 0.034(3) 0.041(3) 0.035(3) -0.024(2) -0.001(2) 0.001(2)
C46 0.027(3) 0.042(3) 0.042(4) -0.019(3) -0.001(2) 0.002(2)
C47 0.030(3) 0.034(3) 0.030(3) -0.010(2) 0.001(2) -0.005(2)
C48 0.030(3) 0.032(3) 0.029(3) -0.014(2) -0.002(2) -0.003(2)
C49 0.028(3) 0.030(3) 0.026(3) -0.012(2) 0.000(2) -0.005(2)
C50 0.038(3) 0.071(5) 0.065(5) -0.042(4) -0.002(3) 0.005(3)
C51 0.031(3) 0.057(4) 0.045(4) -0.026(3) -0.002(3) -0.002(3)
C52 0.042(3) 0.029(3) 0.037(3) -0.016(2) -0.006(2) -0.002(2)
C53 0.042(3) 0.027(3) 0.043(3) -0.016(2) -0.004(2) -0.006(2)
C54 0.042(3) 0.044(3) 0.054(4) -0.024(3) 0.002(3) -0.006(3)
C55 0.037(3) 0.030(3) 0.067(5) -0.013(3) -0.011(3) -0.002(2)
C56 0.048(4) 0.043(4) 0.088(6) -0.017(4) -0.016(4) -0.004(3)
C57 0.067(5) 0.045(4) 0.075(6) -0.006(4) -0.038(4) -0.009(3)
C58 0.080(5) 0.048(4) 0.046(4) -0.010(3) -0.015(4) -0.021(4)
C59 0.051(3) 0.037(3) 0.049(4) -0.015(3) -0.005(3) -0.011(3)
C60 0.040(3) 0.025(3) 0.049(4) -0.012(2) -0.009(3) -0.007(2)
C61 0.041(3) 0.039(3) 0.036(3) -0.015(2) -0.010(3) -0.004(2)
C62 0.040(3) 0.063(4) 0.064(5) -0.036(4) -0.003(3) 0.002(3)
C63 0.099(6) 0.051(4) 0.046(5) -0.020(3) 0.001(4) -0.006(4)
C64 0.083(6) 0.074(5) 0.060(5) -0.014(4) 0.013(4) -0.037(5)
C65 0.081(6) 0.098(8) 0.087(7) -0.011(6) -0.019(5) -0.027(6)
C66 0.126(8) 0.054(5) 0.045(5) -0.030(4) 0.011(5) -0.012(5)
C67 0.105(8) 0.114(8) 0.067(6) -0.044(6) 0.012(5) -0.022(6)
C68 0.23(2) 0.23(2) 0.120(14) -0.086(15) -0.016(12) 0.067(17)
N1 0.044(3) 0.032(2) 0.028(2) -0.0154(18) -0.001(2) -0.0031(19)
N2 0.034(2) 0.026(2) 0.025(2) -0.0152(17) -0.0009(18) -0.0026(17)
N3 0.034(2) 0.033(2) 0.033(3) -0.0193(19) -0.0033(19) 0.0026(18)
N4 0.031(2) 0.045(3) 0.032(3) -0.019(2) -0.010(2) -0.0005(19)
N5 0.031(2) 0.033(2) 0.029(2) -0.0157(18) -0.0030(19) 0.0003(18)
N6 0.036(3) 0.053(3) 0.051(3) -0.030(3) 0.005(2) 0.000(2)
N7 0.040(2) 0.030(2) 0.027(2) -0.0174(18) 0.0018(19) -0.0066(18)
N8 0.027(2) 0.030(2) 0.026(2) -0.0160(17) -0.0030(17) -0.0002(17)
N9 0.031(2) 0.041(3) 0.034(3) -0.022(2) -0.005(2) 0.0031(19)
N10 0.033(2) 0.044(3) 0.036(3) -0.025(2) -0.013(2) 0.005(2)
N11 0.035(2) 0.035(2) 0.029(3) -0.0174(19) -0.001(2) -0.0043(19)
N12 0.039(3) 0.048(3) 0.073(4) -0.027(3) 0.003(3) -0.002(2)
O1 0.063(3) 0.050(2) 0.035(2) -0.0278(19) 0.018(2) -0.022(2)
O2 0.032(2) 0.072(3) 0.057(3) -0.043(2) -0.015(2) 0.013(2)
O3 0.044(2) 0.067(3) 0.048(3) -0.040(2) -0.014(2) 0.004(2)
O4 0.048(3) 0.088(4) 0.127(5) -0.079(4) -0.033(3) 0.016(3)
O5 0.035(2) 0.052(2) 0.055(3) -0.034(2) 0.0006(19) -0.0021(17)
O6 0.071(3) 0.046(2) 0.032(2) -0.0226(18) 0.014(2) -0.028(2)
O7 0.032(2) 0.075(3) 0.053(3) -0.043(2) -0.013(2) 0.014(2)
O8 0.043(2) 0.058(3) 0.046(3) -0.039(2) -0.011(2) 0.0052(19)
O9 0.051(3) 0.085(4) 0.062(3) -0.047(3) -0.018(2) 0.006(2)
O10 0.040(2) 0.060(3) 0.049(3) -0.036(2) -0.0039(19) 0.0018(19)
O11 0.077(3) 0.060(3) 0.044(3) -0.018(2) 0.010(2) -0.031(3)
O12 0.112(5) 0.061(3) 0.040(3) -0.016(2) 0.006(3) -0.043(3)
S1 0.0663(10) 0.0363(7) 0.0390(9) -0.0136(6) 0.0039(7) -0.0096(7)
S2 0.0726(11) 0.0372(7) 0.0359(8) -0.0135(6) -0.0001(7) -0.0133(7)
S3 0.144(3) 0.121(3) 0.082(2) -0.0444(18) 0.023(2) -0.049(2)

loop_
_atom_type_symbol
_atom_type_description
_atom_type_scat_dispersion_real
_atom_type_scat_dispersion_imag
_atom_type_scat_source
C C 0.0181 0.0091 'International Tables Vol C Tables 4.2.6.8 and 6.1.1.4'
H H 0.0000 0.0000 'International Tables Vol C Tables 4.2.6.8 and 6.1.1.4'
N N 0.0311 0.0180 'International Tables Vol C Tables 4.2.6.8 and 6.1.1.4'
O O 0.0492 0.0322 'International Tables Vol C Tables 4.2.6.8 and 6.1.1.4'
S S 0.3331 0.5567 'International Tables Vol C Tables 4.2.6.8 and 6.1.1.4'

loop_
_geom_angle_atom_site_label_1
_geom_angle_atom_site_label_2
_geom_angle_atom_site_label_3
_geom_angle
_geom_angle_site_symmetry_1
_geom_angle_site_symmetry_3
_geom_angle_publ_flag
O14A S4A C70A 90.5(17) . . ?
C69A S4A O14A 103.4(17) . . ?
C69A S4A C70A 99.6(17) . . ?
S4A C69A H69A 109.5 . . ?
S4A C69A H69B 109.5 . . ?
S4A C69A H69C 109.5 . . ?
H69A C69A H69B 109.5 . . ?
H69A C69A H69C 109.5 . . ?
H69B C69A H69C 109.5 . . ?
S4A C70A H70A 109.5 . . ?
S4A C70A H70B 109.5 . . ?
S4A C70A H70C 109.5 . . ?
H70A C70A H70B 109.5 . . ?
H70A C70A H70C 109.5 . . ?
H70B C70A H70C 109.5 . . ?
O14B S4B C69B 105.1(16) . . ?
O14B S4B C70B 98.5(17) . . ?
C69B S4B C70B 95.3(12) . . ?
S4B C69B H69D 109.5 . . ?
S4B C69B H69E 109.5 . . ?
S4B C69B H69F 109.5 . . ?
H69D C69B H69E 109.5 . . ?
H69D C69B H69F 109.5 . . ?
H69E C69B H69F 109.5 . . ?
S4B C70B H70D 109.5 . . ?
S4B C70B H70E 109.5 . . ?
S4B C70B H70F 109.5 . . ?
H70D C70B H70E 109.5 . . ?
H70D C70B H70F 109.5 . . ?
H70E C70B H70F 109.5 . . ?
O15A S5A C71A 112.9(17) . . ?
O15A S5A C72A 105.3(17) . . ?
C72A S5A C71A 96.7(14) . . ?
S5A C71A H71A 109.5 . . ?
S5A C71A H71B 109.5 . . ?
S5A C71A H71C 109.5 . . ?
H71A C71A H71B 109.5 . . ?
H71A C71A H71C 109.5 . . ?
H71B C71A H71C 109.5 . . ?
S5A C72A H72A 109.5 . . ?
S5A C72A H72B 109.5 . . ?
S5A C72A H72C 109.5 . . ?
H72A C72A H72B 109.5 . . ?
H72A C72A H72C 109.5 . . ?
H72B C72A H72C 109.5 . . ?
O15B S5B C71B 106.9(15) . . ?
O15B S5B C72B 106.4(19) . . ?
C72B S5B C71B 92.0(17) . . ?
S5B C71B H71D 109.5 . . ?
S5B C71B H71E 109.5 . . ?
S5B C71B H71F 109.5 . . ?
H71D C71B H71E 109.5 . . ?
H71D C71B H71F 109.5 . . ?
H71E C71B H71F 109.5 . . ?
S5B C72B H72D 109.5 . . ?
S5B C72B H72E 109.5 . . ?
S5B C72B H72F 109.5 . . ?
H72D C72B H72E 109.5 . . ?
H72D C72B H72F 109.5 . . ?
H72E C72B H72F 109.5 . . ?
O16A S6A C73A 79.5(11) . . ?
O16A S6A C74A 107.6(10) . . ?
C73A S6A C74A 93.9(12) . . ?
S6A C73A H73A 109.5 . . ?
S6A C73A H73B 109.5 . . ?
S6A C73A H73C 109.5 . . ?
H73A C73A H73B 109.5 . . ?
H73A C73A H73C 109.5 . . ?
H73B C73A H73C 109.5 . . ?
S6A C74A H74A 109.5 . . ?
S6A C74A H74B 109.5 . . ?
S6A C74A H74C 109.5 . . ?
H74A C74A H74B 109.5 . . ?
H74A C74A H74C 109.5 . . ?
H74B C74A H74C 109.5 . . ?
O16B S6B C73B 113(2) . . ?
O16B S6B C74B 110(2) . . ?
C73B S6B C74B 92.4(17) . . ?
S6B C73B H73D 109.5 . . ?
S6B C73B H73E 109.5 . . ?
S6B C73B H73F 109.5 . . ?
H73D C73B H73E 109.5 . . ?
H73D C73B H73F 109.5 . . ?
H73E C73B H73F 109.5 . . ?
S6B C74B H74D 109.5 . . ?
S6B C74B H74E 109.5 . . ?
S6B C74B H74F 109.5 . . ?
H74D C74B H74E 109.5 . . ?
H74D C74B H74F 109.5 . . ?
H74E C74B H74F 109.5 . . ?
H17A O17A H17B 104(6) . . ?
H17C O17B H17D 100(6) . . ?
C21 C1 H1 106.3 . . ?
C21 C1 C30 111.9(5) . . ?
C30 C1 H1 106.3 . . ?
N1 C1 H1 106.3 . . ?
N1 C1 C21 114.6(4) . . ?
N1 C1 C30 110.9(4) . . ?
N1 C2 C3 115.3(5) . . ?
O1 C2 C3 121.3(5) . . ?
O1 C2 N1 123.4(5) . . ?
C4 C3 C2 123.3(5) . . ?
C8 C3 C2 118.4(5) . . ?
C8 C3 C4 118.3(5) . . ?
C3 C4 H4 119.9 . . ?
C3 C4 C5 120.2(5) . . ?
C5 C4 H4 119.9 . . ?
C4 C5 H5 120.2 . . ?
C6 C5 C4 119.7(6) . . ?
C6 C5 H5 120.2 . . ?
C5 C6 C7 121.6(5) . . ?
C5 C6 N2 118.3(5) . . ?
C7 C6 N2 120.1(5) . . ?
C6 C7 H7 120.6 . . ?
C6 C7 C8 118.7(5) . . ?
C8 C7 H7 120.6 . . ?
C3 C8 C7 121.4(6) . . ?
C3 C8 H8 119.3 . . ?
C7 C8 H8 119.3 . . ?
N2 C9 C12 115.7(5) . . ?
N3 C9 C12 124.9(5) . . ?
N3 C9 N2 119.5(5) . . ?
N3 C10 N4 120.2(5) . . ?
O2 C10 N3 121.4(5) . . ?
O2 C10 N4 118.4(5) . . ?
N4 C11 C12 112.3(5) . . ?
O3 C11 C12 124.0(5) . . ?
O3 C11 N4 123.7(5) . . ?
C9 C12 C11 117.6(5) . . ?
N5 C12 C9 125.0(5) . . ?
N5 C12 C11 117.4(5) . . ?
C14 C13 C18 119.5(5) . . ?
N5 C13 C14 118.4(5) . . ?
N5 C13 C18 122.1(5) . . ?
C13 C14 H14 119.5 . . ?
C15 C14 C13 121.0(5) . . ?
C15 C14 H14 119.5 . . ?
C14 C15 C16 118.9(5) . . ?
C14 C15 C19 120.3(5) . . ?
C16 C15 C19 120.9(5) . . ?
C15 C16 C20 120.7(5) . . ?
C17 C16 C15 120.8(5) . . ?
C17 C16 C20 118.5(5) . . ?
C16 C17 H17 119.8 . . ?
C18 C17 C16 120.4(5) . . ?
C18 C17 H17 119.8 . . ?
C17 C18 C13 119.5(5) . . ?
C17 C18 N2 122.7(5) . . ?
N2 C18 C13 117.9(5) . . ?
C15 C19 H19A 109.5 . . ?
C15 C19 H19B 109.5 . . ?
C15 C19 H19C 109.5 . . ?
H19A C19 H19B 109.5 . . ?
H19A C19 H19C 109.5 . . ?
H19B C19 H19C 109.5 . . ?
C16 C20 H20A 109.5 . . ?
C16 C20 H20B 109.5 . . ?
C16 C20 H20C 109.5 . . ?
H20A C20 H20B 109.5 . . ?
H20A C20 H20C 109.5 . . ?
H20B C20 H20C 109.5 . . ?
C1 C21 H21A 108.3 . . ?
C1 C21 H21B 108.3 . . ?
H21A C21 H21B 107.4 . . ?
C22 C21 C1 115.8(5) . . ?
C22 C21 H21A 108.3 . . ?
C22 C21 H21B 108.3 . . ?
C23 C22 C21 130.0(5) . . ?
C23 C22 C29 106.2(5) . . ?
C29 C22 C21 123.7(5) . . ?
C22 C23 H23 125.0 . . ?
C22 C23 N6 109.9(5) . . ?
N6 C23 H23 125.0 . . ?
C25 C24 C29 122.4(6) . . ?
N6 C24 C25 130.3(6) . . ?
N6 C24 C29 107.3(5) . . ?
C24 C25 H25 120.9 . . ?
C24 C25 C26 118.2(6) . . ?
C26 C25 H25 120.9 . . ?
C25 C26 H26 119.5 . . ?
C25 C26 C27 121.0(6) . . ?
C27 C26 H26 119.5 . . ?
C26 C27 H27 119.5 . . ?
C26 C27 C28 120.9(6) . . ?
C28 C27 H27 119.5 . . ?
C27 C28 H28 120.7 . . ?
C29 C28 C27 118.6(6) . . ?
C29 C28 H28 120.7 . . ?
C24 C29 C22 107.7(5) . . ?
C28 C29 C22 133.4(5) . . ?
C28 C29 C24 118.8(5) . . ?
O4 C30 C1 124.9(6) . . ?
O4 C30 O5 123.6(6) . . ?
O5 C30 C1 111.4(5) . . ?
H31A C31 H31B 109.5 . . ?
H31A C31 H31C 109.5 . . ?
H31B C31 H31C 109.5 . . ?
O5 C31 H31A 109.5 . . ?
O5 C31 H31B 109.5 . . ?
O5 C31 H31C 109.5 . . ?
C52 C32 H32 108.9 . . ?
C61 C32 H32 108.9 . . ?
C61 C32 C52 110.3(4) . . ?
N7 C32 H32 108.9 . . ?
N7 C32 C52 109.2(4) . . ?
N7 C32 C61 110.6(4) . . ?
N7 C33 C34 117.6(5) . . ?
O6 C33 C34 120.4(5) . . ?
O6 C33 N7 121.9(5) . . ?
C35 C34 C33 123.6(5) . . ?
C39 C34 C33 117.5(5) . . ?
C39 C34 C35 118.9(5) . . ?
C34 C35 H35 119.8 . . ?
C34 C35 C36 120.4(5) . . ?
C36 C35 H35 119.8 . . ?
C35 C36 H36 120.7 . . ?
C37 C36 C35 118.6(5) . . ?
C37 C36 H36 120.7 . . ?
C36 C37 N8 118.6(5) . . ?
C38 C37 C36 122.6(5) . . ?
C38 C37 N8 118.7(5) . . ?
C37 C38 H38 120.9 . . ?
C37 C38 C39 118.3(5) . . ?
C39 C38 H38 120.9 . . ?
C34 C39 C38 121.2(6) . . ?
C34 C39 H39 119.4 . . ?
C38 C39 H39 119.4 . . ?
N8 C40 C43 116.0(5) . . ?
N9 C40 C43 125.6(5) . . ?
N9 C40 N8 118.4(5) . . ?
N9 C41 N10 120.1(5) . . ?
O7 C41 N9 122.5(5) . . ?
O7 C41 N10 117.4(5) . . ?
N10 C42 C43 113.6(5) . . ?
O8 C42 C43 123.7(5) . . ?
O8 C42 N10 122.6(5) . . ?
C40 C43 C42 117.0(5) . . ?
N11 C43 C40 124.8(5) . . ?
N11 C43 C42 118.2(5) . . ?
C49 C44 C45 119.0(5) . . ?
N11 C44 C45 118.7(5) . . ?
N11 C44 C49 122.3(5) . . ?
C44 C45 H45 119.4 . . ?
C46 C45 C44 121.3(5) . . ?
C46 C45 H45 119.4 . . ?
C45 C46 C47 119.0(5) . . ?
C45 C46 C50 120.2(6) . . ?
C47 C46 C50 120.8(5) . . ?
C46 C47 C51 119.5(5) . . ?
C48 C47 C46 120.5(5) . . ?
C48 C47 C51 120.0(5) . . ?
C47 C48 H48 119.8 . . ?
C47 C48 C49 120.4(5) . . ?
C49 C48 H48 119.8 . . ?
C48 C49 C44 119.8(5) . . ?
C48 C49 N8 122.2(5) . . ?
N8 C49 C44 118.0(4) . . ?
C46 C50 H50A 109.5 . . ?
C46 C50 H50B 109.5 . . ?
C46 C50 H50C 109.5 . . ?
H50A C50 H50B 109.5 . . ?
H50A C50 H50C 109.5 . . ?
H50B C50 H50C 109.5 . . ?
C47 C51 H51A 109.5 . . ?
C47 C51 H51B 109.5 . . ?
C47 C51 H51C 109.5 . . ?
H51A C51 H51B 109.5 . . ?
H51A C51 H51C 109.5 . . ?
H51B C51 H51C 109.5 . . ?
C32 C52 H52A 108.9 . . ?
C32 C52 H52B 108.9 . . ?
H52A C52 H52B 107.7 . . ?
C53 C52 C32 113.4(4) . . ?
C53 C52 H52A 108.9 . . ?
C53 C52 H52B 108.9 . . ?
C54 C53 C52 126.7(6) . . ?
C54 C53 C60 106.1(5) . . ?
C60 C53 C52 127.2(5) . . ?
C53 C54 H54 124.5 . . ?
N12 C54 C53 111.0(6) . . ?
N12 C54 H54 124.5 . . ?
C60 C55 C56 121.4(7) . . ?
N12 C55 C56 130.0(7) . . ?
N12 C55 C60 108.6(5) . . ?
C55 C56 H56 121.4 . . ?
C57 C56 C55 117.1(7) . . ?
C57 C56 H56 121.4 . . ?
C56 C57 H57 119.4 . . ?
C56 C57 C58 121.3(7) . . ?
C58 C57 H57 119.4 . . ?
C57 C58 H58 118.9 . . ?
C59 C58 C57 122.2(8) . . ?
C59 C58 H58 118.9 . . ?
C58 C59 H59 121.2 . . ?
C58 C59 C60 117.6(7) . . ?
C60 C59 H59 121.2 . . ?
C55 C60 C53 105.7(6) . . ?
C59 C60 C53 133.9(6) . . ?
C59 C60 C55 120.4(6) . . ?
O9 C61 C32 126.4(6) . . ?
O9 C61 O10 122.7(6) . . ?
O10 C61 C32 110.9(4) . . ?
H62A C62 H62B 109.5 . . ?
H62A C62 H62C 109.5 . . ?
H62B C62 H62C 109.5 . . ?
O10 C62 H62A 109.5 . . ?
O10 C62 H62B 109.5 . . ?
O10 C62 H62C 109.5 . . ?
H63A C63 H63B 109.5 . . ?
H63A C63 H63C 109.5 . . ?
H63B C63 H63C 109.5 . . ?
S1 C63 H63A 109.5 . . ?
S1 C63 H63B 109.5 . . ?
S1 C63 H63C 109.5 . . ?
H64A C64 H64B 109.5 . . ?
H64A C64 H64C 109.5 . . ?
H64B C64 H64C 109.5 . . ?
S1 C64 H64A 109.5 . . ?
S1 C64 H64B 109.5 . . ?
S1 C64 H64C 109.5 . . ?
H65A C65 H65B 109.5 . . ?
H65A C65 H65C 109.5 . . ?
H65B C65 H65C 109.5 . . ?
S2 C65 H65A 109.5 . . ?
S2 C65 H65B 109.5 . . ?
S2 C65 H65C 109.5 . . ?
H66A C66 H66B 109.5 . . ?
H66A C66 H66C 109.5 . . ?
H66B C66 H66C 109.5 . . ?
S2 C66 H66A 109.5 . . ?
S2 C66 H66B 109.5 . . ?
S2 C66 H66C 109.5 . . ?
H67A C67 H67B 109.5 . . ?
H67A C67 H67C 109.5 . . ?
H67B C67 H67C 109.5 . . ?
S3 C67 H67A 109.5 . . ?
S3 C67 H67B 109.5 . . ?
S3 C67 H67C 109.5 . . ?
H68A C68 H68B 109.5 . . ?
H68A C68 H68C 109.5 . . ?
H68B C68 H68C 109.5 . . ?
S3 C68 H68A 109.5 . . ?
S3 C68 H68B 109.5 . . ?
S3 C68 H68C 109.5 . . ?
C1 N1 H1A 118.0 . . ?
C2 N1 C1 124.0(5) . . ?
C2 N1 H1A 118.0 . . ?
C9 N2 C6 119.8(4) . . ?
C9 N2 C18 121.4(4) . . ?
C18 N2 C6 118.6(4) . . ?
C9 N3 C10 118.0(5) . . ?
C10 N4 H4A 116.5 . . ?
C11 N4 C10 127.1(5) . . ?
C11 N4 H4A 116.5 . . ?
C12 N5 C13 117.9(5) . . ?
C23 N6 H6 125.6 . . ?
C24 N6 C23 108.8(5) . . ?
C24 N6 H6 125.6 . . ?
C32 N7 H7A 119.6 . . ?
C33 N7 C32 120.8(5) . . ?
C33 N7 H7A 119.6 . . ?
C40 N8 C37 119.5(4) . . ?
C40 N8 C49 120.7(4) . . ?
C49 N8 C37 119.7(4) . . ?
C40 N9 C41 117.5(5) . . ?
C41 N10 H10 116.9 . . ?
C42 N10 C41 126.1(5) . . ?
C42 N10 H10 116.9 . . ?
C43 N11 C44 118.0(5) . . ?
C54 N12 C55 108.6(6) . . ?
C54 N12 H12 125.7 . . ?
C55 N12 H12 125.7 . . ?
C30 O5 C31 115.9(5) . . ?
C61 O10 C62 116.5(5) . . ?
C63 S1 C64 100.4(5) . . ?
O11 S1 C63 106.9(4) . . ?
O11 S1 C64 106.1(4) . . ?
C65 S2 C66 100.3(6) . . ?
O12 S2 C65 104.0(5) . . ?
O12 S2 C66 106.0(4) . . ?
O13A S3 C67 110.6(6) . . ?
O13A S3 C68 108.0(11) . . ?
O13B S3 C67 105.3(13) . . ?
O13B S3 C68 109.6(17) . . ?
C68 S3 C67 96.2(9) . . ?

loop_
_geom_bond_atom_site_label_1
_geom_bond_atom_site_label_2
_geom_bond_distance
_geom_bond_site_symmetry_2
_geom_bond_publ_flag
O13A S3 1.437(8) . ?
O13B S3 1.55(3) . ?
S4A O14A 1.65(3) . ?
S4A C69A 1.64(3) . ?
S4A C70A 1.97(3) . ?
C69A H69A 0.9800 . ?
C69A H69B 0.9800 . ?
C69A H69C 0.9800 . ?
C70A H70A 0.9800 . ?
C70A H70B 0.9800 . ?
C70A H70C 0.9800 . ?
S4B O14B 1.43(4) . ?
S4B C69B 1.86(3) . ?
S4B C70B 1.96(2) . ?
C69B H69D 0.9800 . ?
C69B H69E 0.9800 . ?
C69B H69F 0.9800 . ?
C70B H70D 0.9800 . ?
C70B H70E 0.9800 . ?
C70B H70F 0.9800 . ?
S5A O15A 1.50(3) . ?
S5A C71A 1.76(2) . ?
S5A C72A 1.73(3) . ?
C71A H71A 0.9800 . ?
C71A H71B 0.9800 . ?
C71A H71C 0.9800 . ?
C72A H72A 0.9800 . ?
C72A H72B 0.9800 . ?
C72A H72C 0.9800 . ?
S5B O15B 1.50(2) . ?
S5B C71B 1.82(2) . ?
S5B C72B 1.74(3) . ?
C71B H71D 0.9800 . ?
C71B H71E 0.9800 . ?
C71B H71F 0.9800 . ?
C72B H72D 0.9800 . ?
C72B H72E 0.9800 . ?
C72B H72F 0.9800 . ?
S6A O16A 1.51(2) . ?
S6A C73A 1.590(14) . ?
S6A C74A 1.788(17) . ?
C73A H73A 0.9800 . ?
C73A H73B 0.9800 . ?
C73A H73C 0.9800 . ?
C74A H74A 0.9800 . ?
C74A H74B 0.9800 . ?
C74A H74C 0.9800 . ?
S6B O16B 1.37(4) . ?
S6B C73B 1.69(2) . ?
S6B C74B 1.74(3) . ?
C73B H73D 0.9800 . ?
C73B H73E 0.9800 . ?
C73B H73F 0.9800 . ?
C74B H74D 0.9800 . ?
C74B H74E 0.9800 . ?
C74B H74F 0.9800 . ?
O17A H17A 0.99(3) . ?
O17A H17B 0.99(3) . ?
O17B H17C 0.99(3) . ?
O17B H17D 0.99(3) . ?
C1 H1 1.0000 . ?
C1 C21 1.531(7) . ?
C1 C30 1.539(8) . ?
C1 N1 1.448(6) . ?
C2 C3 1.515(7) . ?
C2 N1 1.344(7) . ?
C2 O1 1.208(7) . ?
C3 C4 1.390(9) . ?
C3 C8 1.383(8) . ?
C4 H4 0.9500 . ?
C4 C5 1.391(8) . ?
C5 H5 0.9500 . ?
C5 C6 1.361(8) . ?
C6 C7 1.366(9) . ?
C6 N2 1.461(6) . ?
C7 H7 0.9500 . ?
C7 C8 1.387(8) . ?
C8 H8 0.9500 . ?
C9 C12 1.457(7) . ?
C9 N2 1.364(7) . ?
C9 N3 1.307(7) . ?
C10 N3 1.375(7) . ?
C10 N4 1.393(7) . ?
C10 O2 1.221(7) . ?
C11 C12 1.497(7) . ?
C11 N4 1.363(8) . ?
C11 O3 1.200(7) . ?
C12 N5 1.300(7) . ?
C13 C14 1.405(8) . ?
C13 C18 1.416(7) . ?
C13 N5 1.367(7) . ?
C14 H14 0.9500 . ?
C14 C15 1.386(8) . ?
C15 C16 1.408(8) . ?
C15 C19 1.503(9) . ?
C16 C17 1.391(8) . ?
C16 C20 1.492(8) . ?
C17 H17 0.9500 . ?
C17 C18 1.388(7) . ?
C18 N2 1.401(7) . ?
C19 H19A 0.9800 . ?
C19 H19B 0.9800 . ?
C19 H19C 0.9800 . ?
C20 H20A 0.9800 . ?
C20 H20B 0.9800 . ?
C20 H20C 0.9800 . ?
C21 H21A 0.9900 . ?
C21 H21B 0.9900 . ?
C21 C22 1.499(8) . ?
C22 C23 1.364(9) . ?
C22 C29 1.428(8) . ?
C23 H23 0.9500 . ?
C23 N6 1.389(8) . ?
C24 C25 1.377(9) . ?
C24 C29 1.413(9) . ?
C24 N6 1.366(9) . ?
C25 H25 0.9500 . ?
C25 C26 1.383(11) . ?
C26 H26 0.9500 . ?
C26 C27 1.390(11) . ?
C27 H27 0.9500 . ?
C27 C28 1.403(9) . ?
C28 H28 0.9500 . ?
C28 C29 1.397(9) . ?
C30 O4 1.186(8) . ?
C30 O5 1.329(8) . ?
C31 H31A 0.9800 . ?
C31 H31B 0.9800 . ?
C31 H31C 0.9800 . ?
C31 O5 1.432(8) . ?
C32 H32 1.0000 . ?
C32 C52 1.546(7) . ?
C32 C61 1.519(8) . ?
C32 N7 1.460(6) . ?
C33 C34 1.510(7) . ?
C33 N7 1.338(7) . ?
C33 O6 1.235(7) . ?
C34 C35 1.383(8) . ?
C34 C39 1.375(8) . ?
C35 H35 0.9500 . ?
C35 C36 1.399(8) . ?
C36 H36 0.9500 . ?
C36 C37 1.361(8) . ?
C37 C38 1.361(8) . ?
C37 N8 1.465(6) . ?
C38 H38 0.9500 . ?
C38 C39 1.394(8) . ?
C39 H39 0.9500 . ?
C40 C43 1.443(7) . ?
C40 N8 1.377(7) . ?
C40 N9 1.313(7) . ?
C41 N9 1.375(7) . ?
C41 N10 1.391(7) . ?
C41 O7 1.221(7) . ?
C42 C43 1.476(8) . ?
C42 N10 1.367(8) . ?
C42 O8 1.216(7) . ?
C43 N11 1.296(7) . ?
C44 C45 1.416(8) . ?
C44 C49 1.405(7) . ?
C44 N11 1.367(7) . ?
C45 H45 0.9500 . ?
C45 C46 1.360(8) . ?
C46 C47 1.425(8) . ?
C46 C50 1.527(8) . ?
C47 C48 1.375(8) . ?
C47 C51 1.503(8) . ?
C48 H48 0.9500 . ?
C48 C49 1.392(7) . ?
C49 N8 1.396(7) . ?
C50 H50A 0.9800 . ?
C50 H50B 0.9800 . ?
C50 H50C 0.9800 . ?
C51 H51A 0.9800 . ?
C51 H51B 0.9800 . ?
C51 H51C 0.9800 . ?
C52 H52A 0.9900 . ?
C52 H52B 0.9900 . ?
C52 C53 1.497(8) . ?
C53 C54 1.368(9) . ?
C53 C60 1.440(8) . ?
C54 H54 0.9500 . ?
C54 N12 1.347(9) . ?
C55 C56 1.411(10) . ?
C55 C60 1.411(9) . ?
C55 N12 1.363(10) . ?
C56 H56 0.9500 . ?
C56 C57 1.368(13) . ?
C57 H57 0.9500 . ?
C57 C58 1.406(13) . ?
C58 H58 0.9500 . ?
C58 C59 1.377(10) . ?
C59 H59 0.9500 . ?
C59 C60 1.389(10) . ?
C61 O9 1.201(7) . ?
C61 O10 1.337(7) . ?
C62 H62A 0.9800 . ?
C62 H62B 0.9800 . ?
C62 H62C 0.9800 . ?
C62 O10 1.451(8) . ?
C63 H63A 0.9800 . ?
C63 H63B 0.9800 . ?
C63 H63C 0.9800 . ?
C63 S1 1.762(8) . ?
C64 H64A 0.9800 . ?
C64 H64B 0.9800 . ?
C64 H64C 0.9800 . ?
C64 S1 1.770(9) . ?
C65 H65A 0.9800 . ?
C65 H65B 0.9800 . ?
C65 H65C 0.9800 . ?
C65 S2 1.752(10) . ?
C66 H66A 0.9800 . ?
C66 H66B 0.9800 . ?
C66 H66C 0.9800 . ?
C66 S2 1.778(8) . ?
C67 H67A 0.9800 . ?
C67 H67B 0.9800 . ?
C67 H67C 0.9800 . ?
C67 S3 1.703(11) . ?
C68 H68A 0.9800 . ?
C68 H68B 0.9800 . ?
C68 H68C 0.9800 . ?
C68 S3 1.59(2) . ?
N1 H1A 0.8800 . ?
N4 H4A 0.8800 . ?
N6 H6 0.8800 . ?
N7 H7A 0.8800 . ?
N10 H10 0.8800 . ?
N12 H12 0.8800 . ?
O11 S1 1.501(5) . ?
O12 S2 1.484(5) . ?

loop_
_geom_torsion_atom_site_label_1
_geom_torsion_atom_site_label_2
_geom_torsion_atom_site_label_3
_geom_torsion_atom_site_label_4
_geom_torsion
_geom_torsion_site_symmetry_1
_geom_torsion_site_symmetry_2
_geom_torsion_site_symmetry_3
_geom_torsion_site_symmetry_4
_geom_torsion_publ_flag
C1 C21 C22 C23 17.9(8) . . . . ?
C1 C21 C22 C29 -165.0(5) . . . . ?
C1 C30 O5 C31 -170.0(5) . . . . ?
C2 C3 C4 C5 175.3(6) . . . . ?
C2 C3 C8 C7 -174.9(6) . . . . ?
C3 C2 N1 C1 -177.3(5) . . . . ?
C3 C4 C5 C6 0.2(11) . . . . ?
C4 C3 C8 C7 3.0(10) . . . . ?
C4 C5 C6 C7 1.5(10) . . . . ?
C4 C5 C6 N2 -178.6(6) . . . . ?
C5 C6 C7 C8 -0.9(10) . . . . ?
C5 C6 N2 C9 99.0(6) . . . . ?
C5 C6 N2 C18 -76.2(7) . . . . ?
C6 C7 C8 C3 -1.4(11) . . . . ?
C7 C6 N2 C9 -81.0(7) . . . . ?
C7 C6 N2 C18 103.7(6) . . . . ?
C8 C3 C4 C5 -2.4(10) . . . . ?
C9 C12 N5 C13 -2.1(8) . . . . ?
C11 C12 N5 C13 -180.0(5) . . . . ?
C12 C9 N2 C6 -175.4(4) . . . . ?
C12 C9 N2 C18 -0.3(7) . . . . ?
C12 C9 N3 C10 0.0(8) . . . . ?
C12 C11 N4 C10 -2.1(8) . . . . ?
C13 C14 C15 C16 -0.9(9) . . . . ?
C13 C14 C15 C19 179.6(6) . . . . ?
C13 C18 N2 C6 175.1(4) . . . . ?
C13 C18 N2 C9 -0.1(7) . . . . ?
C14 C13 C18 C17 -0.4(8) . . . . ?
C14 C13 C18 N2 -179.9(5) . . . . ?
C14 C13 N5 C12 -179.0(5) . . . . ?
C14 C15 C16 C17 -0.3(9) . . . . ?
C14 C15 C16 C20 179.2(6) . . . . ?
C15 C16 C17 C18 1.2(8) . . . . ?
C16 C17 C18 C13 -0.8(8) . . . . ?
C16 C17 C18 N2 178.7(5) . . . . ?
C17 C18 N2 C6 -4.4(7) . . . . ?
C17 C18 N2 C9 -179.5(5) . . . . ?
C18 C13 C14 C15 1.3(9) . . . . ?
C18 C13 N5 C12 1.7(8) . . . . ?
C19 C15 C16 C17 179.2(6) . . . . ?
C19 C15 C16 C20 -1.2(9) . . . . ?
C20 C16 C17 C18 -178.4(5) . . . . ?
C21 C1 C30 O4 146.9(7) . . . . ?
C21 C1 C30 O5 -37.1(7) . . . . ?
C21 C1 N1 C2 -63.0(7) . . . . ?
C21 C22 C23 N6 177.7(5) . . . . ?
C21 C22 C29 C24 -177.3(5) . . . . ?
C21 C22 C29 C28 3.1(9) . . . . ?
C22 C23 N6 C24 -0.8(7) . . . . ?
C23 C22 C29 C24 0.5(6) . . . . ?
C23 C22 C29 C28 -179.2(6) . . . . ?
C24 C25 C26 C27 1.0(10) . . . . ?
C25 C24 C29 C22 178.2(5) . . . . ?
C25 C24 C29 C28 -2.0(9) . . . . ?
C25 C24 N6 C23 -178.1(7) . . . . ?
C25 C26 C27 C28 -2.4(10) . . . . ?
C26 C27 C28 C29 1.5(9) . . . . ?
C27 C28 C29 C22 -179.7(6) . . . . ?
C27 C28 C29 C24 0.6(8) . . . . ?
C29 C22 C23 N6 0.2(6) . . . . ?
C29 C24 C25 C26 1.2(10) . . . . ?
C29 C24 N6 C23 1.0(7) . . . . ?
C30 C1 C21 C22 172.8(4) . . . . ?
C30 C1 N1 C2 64.9(7) . . . . ?
C32 C52 C53 C54 86.7(7) . . . . ?
C32 C52 C53 C60 -94.1(6) . . . . ?
C32 C61 O10 C62 177.1(5) . . . . ?
C33 C34 C35 C36 -178.6(6) . . . . ?
C33 C34 C39 C38 179.0(5) . . . . ?
C34 C33 N7 C32 176.6(4) . . . . ?
C34 C35 C36 C37 -0.9(10) . . . . ?
C35 C34 C39 C38 -1.2(9) . . . . ?
C35 C36 C37 C38 -0.3(9) . . . . ?
C35 C36 C37 N8 -177.1(5) . . . . ?
C36 C37 C38 C39 0.7(9) . . . . ?
C36 C37 N8 C40 -108.7(6) . . . . ?
C36 C37 N8 C49 73.9(6) . . . . ?
C37 C38 C39 C34 0.0(9) . . . . ?
C38 C37 N8 C40 74.3(6) . . . . ?
C38 C37 N8 C49 -103.0(6) . . . . ?
C39 C34 C35 C36 1.6(9) . . . . ?
C40 C43 N11 C44 0.6(8) . . . . ?
C42 C43 N11 C44 -178.2(5) . . . . ?
C43 C40 N8 C37 178.1(4) . . . . ?
C43 C40 N8 C49 -4.5(7) . . . . ?
C43 C40 N9 C41 2.4(8) . . . . ?
C43 C42 N10 C41 1.1(9) . . . . ?
C44 C45 C46 C47 0.1(9) . . . . ?
C44 C45 C46 C50 179.6(6) . . . . ?
C44 C49 N8 C37 -179.3(5) . . . . ?
C44 C49 N8 C40 3.3(7) . . . . ?
C45 C44 C49 C48 -0.1(8) . . . . ?
C45 C44 C49 N8 -179.4(5) . . . . ?
C45 C44 N11 C43 177.5(5) . . . . ?
C45 C46 C47 C48 0.1(9) . . . . ?
C45 C46 C47 C51 179.3(6) . . . . ?
C46 C47 C48 C49 -0.3(8) . . . . ?
C47 C48 C49 C44 0.2(8) . . . . ?
C47 C48 C49 N8 179.5(5) . . . . ?
C48 C49 N8 C37 1.4(7) . . . . ?
C48 C49 N8 C40 -176.0(5) . . . . ?
C49 C44 C45 C46 -0.1(9) . . . . ?
C49 C44 N11 C43 -2.0(8) . . . . ?
C50 C46 C47 C48 -179.5(6) . . . . ?
C50 C46 C47 C51 -0.3(9) . . . . ?
C51 C47 C48 C49 -179.5(5) . . . . ?
C52 C32 C61 O9 117.4(7) . . . . ?
C52 C32 C61 O10 -64.0(6) . . . . ?
C52 C32 N7 C33 157.8(5) . . . . ?
C52 C53 C54 N12 179.5(5) . . . . ?
C52 C53 C60 C55 -178.2(5) . . . . ?
C52 C53 C60 C59 -0.4(10) . . . . ?
C53 C54 N12 C55 -1.5(7) . . . . ?
C54 C53 C60 C55 1.1(6) . . . . ?
C54 C53 C60 C59 178.9(6) . . . . ?
C55 C56 C57 C58 1.0(11) . . . . ?
C56 C55 C60 C53 178.6(6) . . . . ?
C56 C55 C60 C59 0.4(9) . . . . ?
C56 C55 N12 C54 -178.5(7) . . . . ?
C56 C57 C58 C59 0.3(11) . . . . ?
C57 C58 C59 C60 -1.2(10) . . . . ?
C58 C59 C60 C53 -176.7(6) . . . . ?
C58 C59 C60 C55 0.8(8) . . . . ?
C60 C53 C54 N12 0.2(7) . . . . ?
C60 C55 C56 C57 -1.3(10) . . . . ?
C60 C55 N12 C54 2.2(7) . . . . ?
C61 C32 C52 C53 168.7(5) . . . . ?
C61 C32 N7 C33 -80.6(6) . . . . ?
N1 C1 C21 C22 -59.8(6) . . . . ?
N1 C1 C30 O4 17.5(9) . . . . ?
N1 C1 C30 O5 -166.5(5) . . . . ?
N1 C2 C3 C4 -4.5(8) . . . . ?
N1 C2 C3 C8 173.2(6) . . . . ?
N2 C6 C7 C8 179.2(6) . . . . ?
N2 C9 C12 C11 179.3(5) . . . . ?
N2 C9 C12 N5 1.5(8) . . . . ?
N2 C9 N3 C10 -179.5(5) . . . . ?
N3 C9 C12 C11 -0.2(8) . . . . ?
N3 C9 C12 N5 -178.1(5) . . . . ?
N3 C9 N2 C6 4.2(7) . . . . ?
N3 C9 N2 C18 179.3(5) . . . . ?
N3 C10 N4 C11 2.0(9) . . . . ?
N4 C10 N3 C9 -0.8(8) . . . . ?
N4 C11 C12 C9 1.1(7) . . . . ?
N4 C11 C12 N5 179.2(5) . . . . ?
N5 C13 C14 C15 -178.0(5) . . . . ?
N5 C13 C18 C17 178.9(5) . . . . ?
N5 C13 C18 N2 -0.6(7) . . . . ?
N6 C24 C25 C26 -179.8(7) . . . . ?
N6 C24 C29 C22 -0.9(6) . . . . ?
N6 C24 C29 C28 178.8(5) . . . . ?
N7 C32 C52 C53 -69.6(6) . . . . ?
N7 C32 C61 O9 -3.5(9) . . . . ?
N7 C32 C61 O10 175.1(5) . . . . ?
N7 C33 C34 C35 5.4(8) . . . . ?
N7 C33 C34 C39 -174.7(5) . . . . ?
N8 C37 C38 C39 177.6(5) . . . . ?
N8 C40 C43 C42 -178.5(5) . . . . ?
N8 C40 C43 N11 2.6(8) . . . . ?
N8 C40 N9 C41 -180.0(5) . . . . ?
N9 C40 C43 C42 -0.9(8) . . . . ?
N9 C40 C43 N11 -179.7(5) . . . . ?
N9 C40 N8 C37 0.3(7) . . . . ?
N9 C40 N8 C49 177.7(5) . . . . ?
N9 C41 N10 C42 0.4(9) . . . . ?
N10 C41 N9 C40 -2.1(8) . . . . ?
N10 C42 C43 C40 -0.9(7) . . . . ?
N10 C42 C43 N11 178.0(5) . . . . ?
N11 C44 C45 C46 -179.5(5) . . . . ?
N11 C44 C49 C48 179.4(5) . . . . ?
N11 C44 C49 N8 0.0(7) . . . . ?
N12 C55 C56 C57 179.4(7) . . . . ?
N12 C55 C60 C53 -2.0(6) . . . . ?
N12 C55 C60 C59 179.8(5) . . . . ?
O1 C2 C3 C4 176.6(6) . . . . ?
O1 C2 C3 C8 -5.7(8) . . . . ?
O1 C2 N1 C1 1.6(8) . . . . ?
O2 C10 N3 C9 -179.0(6) . . . . ?
O2 C10 N4 C11 -179.8(6) . . . . ?
O3 C11 C12 C9 -179.3(6) . . . . ?
O3 C11 C12 N5 -1.2(9) . . . . ?
O3 C11 N4 C10 178.3(6) . . . . ?
O4 C30 O5 C31 6.0(10) . . . . ?
O6 C33 C34 C35 -176.6(6) . . . . ?
O6 C33 C34 C39 3.3(8) . . . . ?
O6 C33 N7 C32 -1.3(8) . . . . ?
O7 C41 N9 C40 178.2(6) . . . . ?
O7 C41 N10 C42 -179.9(6) . . . . ?
O8 C42 C43 C40 -179.7(6) . . . . ?
O8 C42 C43 N11 -0.8(9) . . . . ?
O8 C42 N10 C41 180.0(6) . . . . ?
O9 C61 O10 C62 -4.2(9) . . . . ?
